data_4501609
loop_
_publ_author_name
'Hu, Jin-Song'
'Shang, Yong-Jia'
'Yao, Xiao-qiang'
'Qin, Ling'
'Li, Yi-Zhi'
'Guo, Zi-Jian'
'Zheng, He-Gen'
'Xue, Zi-Ling'

_publ_section_title
;
 Syntheses, Structures, and Photoluminescence of Five New
 Metal&#x2212;Organic Frameworks Based on Flexible Tetrapyridines and
 Aromatic Polycarboxylate Acids
;
_journal_issue 6
_journal_name_full 'Crystal Growth &amp; Design'
_journal_page_first 2676
_journal_paper_doi 10.1021/cg1001557
_journal_volume 10
_journal_year 2010
_chemical_formula_moiety 'C41 H34 N4 O13 Zn2'
_chemical_formula_sum 'C41 H34 N4 O13 Zn2'
_chemical_formula_weight 921.46
_chemical_name_systematic
; 
 ? 
;
_space_group_IT_number 14
_symmetry_cell_setting monoclinic
_symmetry_space_group_name_Hall '-P 2ybc'
_symmetry_space_group_name_H-M 'P 1 21/c 1'
_atom_sites_solution_hydrogens geom
_atom_sites_solution_primary direct
_atom_sites_solution_secondary difmap
_audit_creation_method SHELXL-97
_cell_angle_alpha 90.00
_cell_angle_beta 90.549(2)
_cell_angle_gamma 90.00
_cell_formula_units_Z 4
_cell_length_a 9.0163(9)
_cell_length_b 21.223(2)
_cell_length_c 20.527(2)
_cell_measurement_reflns_used 3696
_cell_measurement_temperature 293(2)
_cell_measurement_theta_max 22.00
_cell_measurement_theta_min 2.64
_cell_volume 3927.7(7)
_computing_cell_refinement 'SMART (Bruker, 2000)'
_computing_data_collection 'SMART (Bruker, 2000)'
_computing_data_reduction 'SAINT (Bruker, 2000)'
_computing_molecular_graphics SHELXTL
_computing_publication_material SHELXTL
_computing_structure_refinement 'SHELXL-97 (Sheldrick, 1997)'
_computing_structure_solution 'SHELXS-97 (Sheldrick, 1990)'
_diffrn_ambient_temperature 293(2)
_diffrn_measured_fraction_theta_full 0.998
_diffrn_measured_fraction_theta_max 0.998
_diffrn_measurement_device_type 'CCD area detector'
_diffrn_measurement_method 'phi and omega scans'
_diffrn_radiation_monochromator graphite
_diffrn_radiation_source 'fine-focus sealed tube'
_diffrn_radiation_type MoK\a
_diffrn_radiation_wavelength 0.71073
_diffrn_reflns_av_R_equivalents 0.0595
_diffrn_reflns_av_sigmaI/netI 0.0757
_diffrn_reflns_limit_h_max 10
_diffrn_reflns_limit_h_min -8
_diffrn_reflns_limit_k_max 25
_diffrn_reflns_limit_k_min -24
_diffrn_reflns_limit_l_max 18
_diffrn_reflns_limit_l_min -24
_diffrn_reflns_number 19386
_diffrn_reflns_theta_full 25.00
_diffrn_reflns_theta_max 25.00
_diffrn_reflns_theta_min 1.92
_exptl_absorpt_coefficient_mu 1.295
_exptl_absorpt_correction_T_max 0.714
_exptl_absorpt_correction_T_min 0.685
_exptl_absorpt_correction_type multi-scan
_exptl_absorpt_process_details 'SADABS; Bruker, 2000'
_exptl_crystal_colour colorless
_exptl_crystal_density_diffrn 1.558
_exptl_crystal_density_method 'not measured'
_exptl_crystal_description block
_exptl_crystal_F_000 1888
_exptl_crystal_size_max 0.30
_exptl_crystal_size_mid 0.26
_exptl_crystal_size_min 0.26
_refine_diff_density_max 0.533
_refine_diff_density_min -0.303
_refine_diff_density_rms 0.064
_refine_ls_extinction_method none
_refine_ls_goodness_of_fit_ref 0.923
_refine_ls_hydrogen_treatment constr
_refine_ls_matrix_type full
_refine_ls_number_parameters 541
_refine_ls_number_reflns 6906
_refine_ls_number_restraints 1
_refine_ls_restrained_S_all 0.924
_refine_ls_R_factor_all 0.0803
_refine_ls_R_factor_gt 0.0490
_refine_ls_shift/su_max 0.010
_refine_ls_shift/su_mean 0.001
_refine_ls_structure_factor_coef Fsqd
_refine_ls_weighting_details 'calc w=1/[\s^2^(Fo^2^)+(0.0383P)^2^+0.0000P] where P=(Fo^2^+2Fc^2^)/3'
_refine_ls_weighting_scheme calc
_refine_ls_wR_factor_gt 0.0920
_refine_ls_wR_factor_ref 0.1004
_reflns_number_gt 4526
_reflns_number_total 6906
_reflns_threshold_expression >2sigma(I)
_cod_data_source_file cg1001557_si_002.cif
_cod_data_source_block 3
_cod_depositor_comments
;
The following automatic conversions were performed:

'_symmetry_cell_setting' value 'Monoclinic' changed to 'monoclinic'
according to /home/saulius/struct/CIF-dictionaries/cif_core.dic
dictionary named 'cif_core.dic' version 2.4.2 from 2011-04-26.

Automatic conversion script
Id: cif_fix_values 1715 2011-07-08 13:25:40Z adriana 
;
_cod_original_sg_symbol_H-M 'P 21/c'
_cod_database_code 4501609

loop_
_symmetry_equiv_pos_as_xyz
'x, y, z'
'-x, y+1/2, -z+1/2'
'-x, -y, -z'
'x, -y-1/2, z-1/2'

loop_
_atom_site_label
_atom_site_type_symbol
_atom_site_fract_x
_atom_site_fract_y
_atom_site_fract_z
_atom_site_U_iso_or_equiv
_atom_site_adp_type
_atom_site_occupancy
_atom_site_symmetry_multiplicity
_atom_site_calc_flag
_atom_site_refinement_flags
O13 O 0.7935(4) 0.0658(2) 0.5852(2) 0.1350(16) Uani 1 1 d .
H13A H 0.8313 0.0408 0.6131 0.202 Uiso 1 1 d R
H13B H 0.7176 0.0835 0.6014 0.202 Uiso 1 1 d R
C1 C 1.1076(4) 0.64561(17) 0.24069(17) 0.0384(9) Uani 1 1 d .
C2 C 1.1219(4) 0.59650(18) 0.29482(18) 0.0457(10) Uani 1 1 d .
H2A H 1.1420 0.6171 0.3362 0.055 Uiso 1 1 calc R
H2B H 1.0302 0.5729 0.2985 0.055 Uiso 1 1 calc R
C3 C 1.2503(4) 0.68403(19) 0.23611(18) 0.0496(10) Uani 1 1 d .
H3A H 1.3314 0.6578 0.2214 0.060 Uiso 1 1 calc R
H3B H 1.2377 0.7187 0.2058 0.060 Uiso 1 1 calc R
C4 C 1.0743(4) 0.61183(17) 0.17762(17) 0.0428(10) Uani 1 1 d .
H4A H 1.1499 0.5804 0.1692 0.051 Uiso 1 1 calc R
H4B H 0.9790 0.5908 0.1800 0.051 Uiso 1 1 calc R
C5 C 0.9824(4) 0.69090(18) 0.25664(19) 0.0496(10) Uani 1 1 d .
H5A H 1.0062 0.7134 0.2965 0.059 Uiso 1 1 calc R
H5B H 0.9718 0.7216 0.2219 0.059 Uiso 1 1 calc R
C6 C 1.2803(4) 0.46425(19) 0.4275(2) 0.0538(11) Uani 1 1 d U
H6 H 1.2422 0.4626 0.4694 0.065 Uiso 1 1 calc R
C7 C 1.2224(4) 0.50831(18) 0.38531(19) 0.0489(10) Uani 1 1 d .
H7 H 1.1467 0.5352 0.3983 0.059 Uiso 1 1 calc R
C8 C 1.2788(4) 0.51178(19) 0.32358(19) 0.0454(10) Uani 1 1 d .
C9 C 1.3852(4) 0.4680(2) 0.30564(19) 0.0533(11) Uani 1 1 d .
H9 H 1.4230 0.4677 0.2636 0.064 Uiso 1 1 calc R
C10 C 1.4328(4) 0.42580(19) 0.3508(2) 0.0536(11) Uani 1 1 d .
H10 H 1.5023 0.3960 0.3380 0.064 Uiso 1 1 calc R
C11 C 1.3958(5) 0.7457(2) 0.31113(19) 0.0521(11) Uani 1 1 d .
C12 C 1.4162(5) 0.7651(2) 0.3745(2) 0.0658(13) Uani 1 1 d .
H12 H 1.3521 0.7518 0.4069 0.079 Uiso 1 1 calc R
C13 C 1.5324(5) 0.8042(2) 0.3890(2) 0.0645(13) Uani 1 1 d .
H13 H 1.5460 0.8167 0.4320 0.077 Uiso 1 1 calc R
C14 C 1.6062(4) 0.80507(19) 0.2836(2) 0.0513(11) Uani 1 1 d .
H14 H 1.6724 0.8185 0.2520 0.062 Uiso 1 1 calc R
C15 C 1.4944(4) 0.76594(19) 0.26446(19) 0.0517(11) Uani 1 1 d .
H15 H 1.4846 0.7532 0.2213 0.062 Uiso 1 1 calc R
C16 C 1.0128(4) 0.64210(18) 0.06876(18) 0.0418(10) Uani 1 1 d .
C17 C 1.0152(5) 0.68749(18) 0.0197(2) 0.0555(11) Uani 1 1 d .
H17 H 1.0611 0.7262 0.0267 0.067 Uiso 1 1 calc R
C18 C 0.9500(5) 0.6745(2) -0.03796(19) 0.0561(12) Uani 1 1 d .
H18 H 0.9547 0.7049 -0.0705 0.067 Uiso 1 1 calc R
C19 C 0.8830(4) 0.57699(19) -0.00463(19) 0.0496(10) Uani 1 1 d .
H19 H 0.8381 0.5384 -0.0135 0.060 Uiso 1 1 calc R
C20 C 0.9476(4) 0.58480(18) 0.05442(18) 0.0453(10) Uani 1 1 d .
H20 H 0.9481 0.5523 0.0848 0.054 Uiso 1 1 calc R
C21 C 0.7867(4) 0.64954(17) 0.32357(19) 0.0425(10) Uani 1 1 d .
C22 C 0.6477(4) 0.62159(19) 0.3257(2) 0.0545(11) Uani 1 1 d .
H22 H 0.6011 0.6082 0.2875 0.065 Uiso 1 1 calc R
C23 C 0.5803(4) 0.61394(19) 0.3838(2) 0.0564(12) Uani 1 1 d .
H23 H 0.4865 0.5957 0.3840 0.068 Uiso 1 1 calc R
C24 C 0.7766(5) 0.65572(19) 0.4383(2) 0.0531(11) Uani 1 1 d .
H24 H 0.8223 0.6673 0.4773 0.064 Uiso 1 1 calc R
C25 C 0.8521(4) 0.66501(19) 0.3828(2) 0.0504(11) Uani 1 1 d .
H25 H 0.9474 0.6817 0.3842 0.060 Uiso 1 1 calc R
C26 C 0.5678(5) 0.5076(2) -0.13000(19) 0.0488(10) Uani 1 1 d .
C27 C 0.5247(4) 0.44146(18) -0.11342(18) 0.0423(10) Uani 1 1 d .
C28 C 0.6105(4) 0.4063(2) -0.07204(19) 0.0500(11) Uani 1 1 d .
H28 H 0.6925 0.4247 -0.0519 0.060 Uiso 1 1 calc R
C29 C 0.5780(4) 0.3442(2) -0.05956(19) 0.0515(11) Uani 1 1 d .
H29 H 0.6380 0.3212 -0.0312 0.062 Uiso 1 1 calc R
C30 C 0.4568(4) 0.31581(19) -0.08891(19) 0.0451(10) Uani 1 1 d .
C31 C 0.3676(4) 0.35143(19) -0.1294(2) 0.0519(11) Uani 1 1 d .
H31 H 0.2841 0.3333 -0.1485 0.062 Uiso 1 1 calc R
C32 C 0.4005(4) 0.4136(2) -0.1417(2) 0.0525(11) Uani 1 1 d .
H32 H 0.3393 0.4370 -0.1692 0.063 Uiso 1 1 calc R
C33 C 0.4223(5) 0.2481(2) -0.0773(2) 0.0562(11) Uani 1 1 d .
C34 C 0.9825(5) 0.5786(2) -0.2326(2) 0.0599(12) Uani 1 1 d .
C35 C 1.0419(4) 0.5893(2) -0.2998(2) 0.0513(11) Uani 1 1 d .
C36 C 1.1514(5) 0.5516(2) -0.3254(2) 0.0640(13) Uani 1 1 d .
H36 H 1.1902 0.5187 -0.3006 0.077 Uiso 1 1 calc R
C37 C 1.2036(5) 0.5621(2) -0.3871(2) 0.0620(12) Uani 1 1 d .
H37 H 1.2786 0.5367 -0.4035 0.074 Uiso 1 1 calc R
C38 C 1.1457(4) 0.6102(2) -0.4251(2) 0.0520(11) Uani 1 1 d .
C39 C 1.0313(5) 0.6452(2) -0.3998(2) 0.0603(12) Uani 1 1 d .
H39 H 0.9871 0.6763 -0.4254 0.072 Uiso 1 1 calc R
C40 C 0.9811(4) 0.6354(2) -0.3382(2) 0.0561(11) Uani 1 1 d .
H40 H 0.9048 0.6603 -0.3222 0.067 Uiso 1 1 calc R
C41 C 1.2054(5) 0.6242(2) -0.4919(2) 0.0610(13) Uani 1 1 d .
N1 N 1.3867(4) 0.42409(15) 0.41242(15) 0.0479(8) Uani 1 1 d U
N2 N 0.6402(3) 0.63098(15) 0.44109(15) 0.0478(8) Uani 1 1 d .
N3 N 1.6275(3) 0.82543(15) 0.34441(16) 0.0471(8) Uani 1 1 d .
N4 N 0.8793(3) 0.62104(15) -0.05133(15) 0.0462(8) Uani 1 1 d .
O1 O 1.0720(3) 0.65816(12) 0.12649(12) 0.0478(7) Uani 1 1 d .
O2 O 0.8450(3) 0.65757(13) 0.26439(12) 0.0519(7) Uani 1 1 d .
O3 O 1.2409(3) 0.55507(12) 0.27894(12) 0.0504(7) Uani 1 1 d .
O4 O 1.2799(3) 0.70725(14) 0.30024(13) 0.0670(9) Uani 1 1 d .
O5 O 0.4770(3) 0.54278(14) -0.15680(17) 0.0784(10) Uani 1 1 d .
O6 O 0.6999(3) 0.52174(12) -0.11823(14) 0.0600(8) Uani 1 1 d .
O7 O 0.5201(4) 0.21839(14) -0.04599(16) 0.0797(10) Uani 1 1 d .
O8 O 0.3095(4) 0.22464(16) -0.0965(2) 0.1163(15) Uani 1 1 d .
O9 O 0.8892(3) 0.61752(15) -0.21342(14) 0.0682(9) Uani 1 1 d .
O10 O 1.0293(3) 0.53304(15) -0.20025(16) 0.0785(10) Uani 1 1 d .
O11 O 1.3326(3) 0.60025(14) -0.50483(14) 0.0637(8) Uani 1 1 d .
O12 O 1.1319(4) 0.65546(18) -0.53017(15) 0.0918(12) Uani 1 1 d .
Zn1 Zn 1.47918(5) 0.36648(2) 0.47730(2) 0.04870(15) Uani 1 1 d .
Zn2 Zn 0.77552(5) 0.60444(2) -0.13673(2) 0.04598(15) Uani 1 1 d .

loop_
_atom_site_aniso_label
_atom_site_aniso_U_11
_atom_site_aniso_U_22
_atom_site_aniso_U_33
_atom_site_aniso_U_23
_atom_site_aniso_U_13
_atom_site_aniso_U_12
O13 0.096(3) 0.174(4) 0.135(4) 0.028(3) 0.011(3) -0.012(3)
C1 0.042(2) 0.040(2) 0.033(2) 0.0027(18) 0.0035(18) -0.0035(18)
C2 0.042(2) 0.055(3) 0.039(2) 0.000(2) 0.0027(19) 0.002(2)
C3 0.054(3) 0.056(3) 0.040(2) -0.001(2) 0.002(2) -0.012(2)
C4 0.048(2) 0.045(2) 0.035(2) 0.0071(19) 0.0006(18) -0.0032(18)
C5 0.052(3) 0.051(3) 0.045(3) 0.007(2) 0.004(2) -0.002(2)
C6 0.065(3) 0.053(3) 0.043(2) 0.002(2) 0.008(2) 0.003(2)
C7 0.053(3) 0.048(3) 0.046(3) -0.001(2) 0.001(2) 0.010(2)
C8 0.047(2) 0.052(3) 0.037(2) -0.003(2) -0.005(2) -0.003(2)
C9 0.055(3) 0.068(3) 0.037(2) -0.001(2) 0.003(2) 0.009(2)
C10 0.053(3) 0.056(3) 0.052(3) -0.009(2) -0.004(2) 0.016(2)
C11 0.060(3) 0.061(3) 0.036(3) -0.004(2) -0.003(2) -0.010(2)
C12 0.068(3) 0.083(4) 0.046(3) -0.006(3) 0.007(2) -0.022(3)
C13 0.079(3) 0.079(4) 0.035(3) -0.008(2) -0.001(2) -0.013(3)
C14 0.056(3) 0.055(3) 0.043(3) 0.002(2) 0.005(2) -0.009(2)
C15 0.062(3) 0.060(3) 0.032(2) -0.003(2) -0.005(2) -0.012(2)
C16 0.042(2) 0.047(3) 0.037(2) 0.000(2) -0.0006(19) 0.0021(19)
C17 0.081(3) 0.033(2) 0.052(3) 0.006(2) -0.009(2) -0.009(2)
C18 0.083(3) 0.045(3) 0.040(3) 0.012(2) -0.011(2) -0.001(2)
C19 0.056(3) 0.043(3) 0.050(3) 0.000(2) -0.004(2) -0.008(2)
C20 0.055(3) 0.043(3) 0.038(2) 0.008(2) -0.001(2) -0.002(2)
C21 0.040(2) 0.045(3) 0.042(3) -0.001(2) 0.001(2) 0.0049(19)
C22 0.050(3) 0.071(3) 0.043(3) -0.008(2) -0.003(2) 0.001(2)
C23 0.042(2) 0.069(3) 0.059(3) -0.007(2) 0.006(2) -0.010(2)
C24 0.054(3) 0.067(3) 0.038(3) -0.002(2) -0.006(2) -0.004(2)
C25 0.041(2) 0.058(3) 0.052(3) 0.000(2) 0.000(2) -0.005(2)
C26 0.051(3) 0.053(3) 0.043(3) 0.002(2) 0.008(2) 0.003(2)
C27 0.037(2) 0.051(3) 0.039(2) 0.002(2) 0.0070(19) 0.0045(19)
C28 0.044(2) 0.058(3) 0.048(3) 0.004(2) -0.004(2) -0.012(2)
C29 0.044(2) 0.061(3) 0.049(3) 0.016(2) -0.004(2) -0.004(2)
C30 0.038(2) 0.054(3) 0.044(2) 0.005(2) 0.0061(19) -0.003(2)
C31 0.042(2) 0.057(3) 0.057(3) -0.005(2) -0.004(2) -0.008(2)
C32 0.043(2) 0.061(3) 0.054(3) 0.005(2) -0.007(2) 0.003(2)
C33 0.058(3) 0.058(3) 0.053(3) 0.003(2) 0.006(2) -0.003(3)
C34 0.053(3) 0.068(3) 0.058(3) 0.006(3) -0.004(3) -0.009(3)
C35 0.044(2) 0.058(3) 0.052(3) 0.004(2) 0.001(2) -0.002(2)
C36 0.055(3) 0.062(3) 0.075(3) 0.010(3) 0.005(3) 0.010(2)
C37 0.049(3) 0.065(3) 0.072(3) -0.003(3) 0.012(3) 0.005(2)
C38 0.039(2) 0.067(3) 0.050(3) 0.001(2) 0.002(2) -0.004(2)
C39 0.053(3) 0.066(3) 0.062(3) 0.008(2) 0.000(2) 0.006(2)
C40 0.052(3) 0.062(3) 0.055(3) 0.000(2) 0.008(2) 0.005(2)
C41 0.048(3) 0.074(4) 0.061(3) -0.014(3) -0.001(3) -0.007(2)
N1 0.056(2) 0.049(2) 0.039(2) -0.0005(16) 0.0024(17) 0.0049(15)
N2 0.043(2) 0.054(2) 0.046(2) 0.0000(17) 0.0016(17) 0.0010(17)
N3 0.055(2) 0.049(2) 0.037(2) -0.0032(17) -0.0044(17) -0.0004(16)
N4 0.053(2) 0.045(2) 0.040(2) 0.0028(17) -0.0094(16) -0.0028(16)
O1 0.0646(18) 0.0428(17) 0.0358(16) 0.0049(13) -0.0061(14) -0.0102(13)
O2 0.0424(16) 0.073(2) 0.0405(17) -0.0001(14) 0.0032(13) 0.0024(14)
O3 0.0547(17) 0.0586(19) 0.0380(16) 0.0096(14) 0.0011(13) 0.0137(14)
O4 0.072(2) 0.090(2) 0.0391(17) -0.0073(16) 0.0010(15) -0.0397(17)
O5 0.058(2) 0.065(2) 0.112(3) 0.025(2) -0.0011(19) 0.0039(16)
O6 0.0500(18) 0.0565(19) 0.074(2) 0.0116(16) -0.0083(16) -0.0155(14)
O7 0.086(2) 0.052(2) 0.101(3) 0.0248(19) -0.019(2) -0.0178(17)
O8 0.087(3) 0.061(2) 0.200(5) 0.015(3) -0.046(3) -0.023(2)
O9 0.066(2) 0.085(3) 0.0539(19) 0.0080(17) 0.0138(16) 0.0163(17)
O10 0.077(2) 0.077(2) 0.081(2) 0.023(2) 0.0073(19) 0.0035(18)
O11 0.0491(18) 0.077(2) 0.065(2) -0.0197(17) 0.0085(16) -0.0003(16)
O12 0.071(2) 0.149(4) 0.055(2) 0.015(2) 0.0021(18) 0.025(2)
Zn1 0.0512(3) 0.0504(3) 0.0445(3) 0.0012(2) 0.0018(2) 0.0058(2)
Zn2 0.0482(3) 0.0487(3) 0.0410(3) 0.0051(2) -0.0047(2) 0.0010(2)

loop_
_atom_type_symbol
_atom_type_description
_atom_type_scat_dispersion_real
_atom_type_scat_dispersion_imag
_atom_type_scat_source
C C 0.0033 0.0016 'International Tables Vol C Tables 4.2.6.8 and 6.1.1.4'
H H 0.0000 0.0000 'International Tables Vol C Tables 4.2.6.8 and 6.1.1.4'
N N 0.0061 0.0033 'International Tables Vol C Tables 4.2.6.8 and 6.1.1.4'
O O 0.0106 0.0060 'International Tables Vol C Tables 4.2.6.8 and 6.1.1.4'
Zn Zn 0.2839 1.4301 'International Tables Vol C Tables 4.2.6.8 and 6.1.1.4'

loop_
_geom_angle_atom_site_label_1
_geom_angle_atom_site_label_2
_geom_angle_atom_site_label_3
_geom_angle
_geom_angle_site_symmetry_1
_geom_angle_site_symmetry_3
H13A O13 H13B 109.5 . .
C4 C1 C5 110.1(3) . .
C4 C1 C2 108.4(3) . .
C5 C1 C2 109.4(3) . .
C4 C1 C3 111.2(3) . .
C5 C1 C3 107.7(3) . .
C2 C1 C3 110.1(3) . .
O3 C2 C1 108.2(3) . .
O3 C2 H2A 110.1 . .
C1 C2 H2A 110.1 . .
O3 C2 H2B 110.1 . .
C1 C2 H2B 110.1 . .
H2A C2 H2B 108.4 . .
O4 C3 C1 106.1(3) . .
O4 C3 H3A 110.5 . .
C1 C3 H3A 110.5 . .
O4 C3 H3B 110.5 . .
C1 C3 H3B 110.5 . .
H3A C3 H3B 108.7 . .
O1 C4 C1 107.6(3) . .
O1 C4 H4A 110.2 . .
C1 C4 H4A 110.2 . .
O1 C4 H4B 110.2 . .
C1 C4 H4B 110.2 . .
H4A C4 H4B 108.5 . .
O2 C5 C1 110.8(3) . .
O2 C5 H5A 109.5 . .
C1 C5 H5A 109.5 . .
O2 C5 H5B 109.5 . .
C1 C5 H5B 109.5 . .
H5A C5 H5B 108.1 . .
N1 C6 C7 124.3(4) . .
N1 C6 H6 117.9 . .
C7 C6 H6 117.9 . .
C8 C7 C6 118.5(4) . .
C8 C7 H7 120.8 . .
C6 C7 H7 120.8 . .
O3 C8 C7 125.1(4) . .
O3 C8 C9 116.7(4) . .
C7 C8 C9 118.2(4) . .
C10 C9 C8 118.4(4) . .
C10 C9 H9 120.8 . .
C8 C9 H9 120.8 . .
N1 C10 C9 124.5(4) . .
N1 C10 H10 117.8 . .
C9 C10 H10 117.8 . .
O4 C11 C12 115.9(4) . .
O4 C11 C15 125.3(4) . .
C12 C11 C15 118.8(4) . .
C13 C12 C11 118.9(4) . .
C13 C12 H12 120.6 . .
C11 C12 H12 120.6 . .
N3 C13 C12 123.4(4) . .
N3 C13 H13 118.3 . .
C12 C13 H13 118.3 . .
N3 C14 C15 124.5(4) . .
N3 C14 H14 117.7 . .
C15 C14 H14 117.7 . .
C14 C15 C11 118.0(4) . .
C14 C15 H15 121.0 . .
C11 C15 H15 121.0 . .
O1 C16 C20 125.3(3) . .
O1 C16 C17 117.0(3) . .
C20 C16 C17 117.6(4) . .
C18 C17 C16 119.0(4) . .
C18 C17 H17 120.5 . .
C16 C17 H17 120.5 . .
N4 C18 C17 124.2(4) . .
N4 C18 H18 117.9 . .
C17 C18 H18 117.9 . .
N4 C19 C20 124.4(4) . .
N4 C19 H19 117.8 . .
C20 C19 H19 117.8 . .
C19 C20 C16 118.6(4) . .
C19 C20 H20 120.7 . .
C16 C20 H20 120.7 . .
O2 C21 C25 126.8(4) . .
O2 C21 C22 116.4(4) . .
C25 C21 C22 116.8(4) . .
C23 C22 C21 119.5(4) . .
C23 C22 H22 120.3 . .
C21 C22 H22 120.3 . .
N2 C23 C22 124.1(4) . .
N2 C23 H23 117.9 . .
C22 C23 H23 117.9 . .
N2 C24 C25 124.4(4) . .
N2 C24 H24 117.8 . .
C25 C24 H24 117.8 . .
C24 C25 C21 119.5(4) . .
C24 C25 H25 120.2 . .
C21 C25 H25 120.2 . .
O5 C26 O6 124.6(4) . .
O5 C26 C27 119.8(4) . .
O6 C26 C27 115.5(4) . .
C28 C27 C32 118.5(4) . .
C28 C27 C26 120.5(4) . .
C32 C27 C26 120.9(4) . .
C27 C28 C29 121.3(4) . .
C27 C28 H28 119.3 . .
C29 C28 H28 119.3 . .
C28 C29 C30 120.4(4) . .
C28 C29 H29 119.8 . .
C30 C29 H29 119.8 . .
C29 C30 C31 118.6(4) . .
C29 C30 C33 121.1(4) . .
C31 C30 C33 120.3(4) . .
C32 C31 C30 120.8(4) . .
C32 C31 H31 119.6 . .
C30 C31 H31 119.6 . .
C31 C32 C27 120.4(4) . .
C31 C32 H32 119.8 . .
C27 C32 H32 119.8 . .
O8 C33 O7 123.4(5) . .
O8 C33 C30 121.8(4) . .
O7 C33 C30 114.8(4) . .
O9 C34 O10 124.9(5) . .
O9 C34 C35 116.0(4) . .
O10 C34 C35 119.1(5) . .
C40 C35 C36 118.7(4) . .
C40 C35 C34 119.5(4) . .
C36 C35 C34 121.7(4) . .
C37 C36 C35 120.6(4) . .
C37 C36 H36 119.7 . .
C35 C36 H36 119.7 . .
C36 C37 C38 120.6(4) . .
C36 C37 H37 119.7 . .
C38 C37 H37 119.7 . .
C39 C38 C37 117.8(4) . .
C39 C38 C41 120.8(4) . .
C37 C38 C41 121.4(4) . .
C40 C39 C38 121.6(4) . .
C40 C39 H39 119.2 . .
C38 C39 H39 119.2 . .
C39 C40 C35 120.6(4) . .
C39 C40 H40 119.7 . .
C35 C40 H40 119.7 . .
O12 C41 O11 124.3(4) . .
O12 C41 C38 119.8(4) . .
O11 C41 C38 115.9(4) . .
C6 N1 C10 115.9(3) . .
C6 N1 Zn1 122.7(3) . .
C10 N1 Zn1 121.3(3) . .
C24 N2 C23 115.5(3) . .
C24 N2 Zn1 121.8(3) . 3_766
C23 N2 Zn1 121.8(3) . 3_766
C14 N3 C13 116.4(3) . .
C14 N3 Zn2 120.2(3) . 4_676
C13 N3 Zn2 122.7(3) . 4_676
C18 N4 C19 116.1(3) . .
C18 N4 Zn2 123.2(3) . .
C19 N4 Zn2 120.7(3) . .
C16 O1 C4 118.3(3) . .
C21 O2 C5 120.6(3) . .
C8 O3 C2 117.0(3) . .
C11 O4 C3 120.1(3) . .
C26 O6 Zn2 121.4(3) . .
C33 O7 Zn1 117.8(3) . 4_465
C34 O9 Zn2 122.3(3) . .
C41 O11 Zn1 125.6(3) . 3_865
O7 Zn1 O11 104.45(13) 4_666 3_865
O7 Zn1 N1 119.74(14) 4_666 .
O11 Zn1 N1 109.62(13) 3_865 .
O7 Zn1 N2 110.08(14) 4_666 3_766
O11 Zn1 N2 103.01(12) 3_865 3_766
N1 Zn1 N2 108.61(13) . 3_766
O9 Zn2 O6 119.37(13) . .
O9 Zn2 N4 116.43(13) . .
O6 Zn2 N4 98.67(12) . .
O9 Zn2 N3 95.36(13) . 4_475
O6 Zn2 N3 118.19(12) . 4_475
N4 Zn2 N3 109.69(13) . 4_475

loop_
_geom_bond_atom_site_label_1
_geom_bond_atom_site_label_2
_geom_bond_distance
_geom_bond_site_symmetry_2
O13 H13A 0.8500 .
O13 H13B 0.8500 .
C1 C4 1.507(5) .
C1 C5 1.521(5) .
C1 C2 1.528(5) .
C1 C3 1.527(5) .
C2 O3 1.427(4) .
C2 H2A 0.9700 .
C2 H2B 0.9700 .
C3 O4 1.428(4) .
C3 H3A 0.9700 .
C3 H3B 0.9700 .
C4 O1 1.438(4) .
C4 H4A 0.9700 .
C4 H4B 0.9700 .
C5 O2 1.436(4) .
C5 H5A 0.9700 .
C5 H5B 0.9700 .
C6 N1 1.322(5) .
C6 C7 1.374(5) .
C6 H6 0.9300 .
C7 C8 1.372(5) .
C7 H7 0.9300 .
C8 O3 1.339(4) .
C8 C9 1.388(5) .
C9 C10 1.355(5) .
C9 H9 0.9300 .
C10 N1 1.336(5) .
C10 H10 0.9300 .
C11 O4 1.343(4) .
C11 C12 1.374(5) .
C11 C15 1.381(5) .
C12 C13 1.367(5) .
C12 H12 0.9300 .
C13 N3 1.338(5) .
C13 H13 0.9300 .
C14 N3 1.333(4) .
C14 C15 1.362(5) .
C14 H14 0.9300 .
C15 H15 0.9300 .
C16 O1 1.339(4) .
C16 C20 1.381(5) .
C16 C17 1.394(5) .
C17 C18 1.345(5) .
C17 H17 0.9300 .
C18 N4 1.329(5) .
C18 H18 0.9300 .
C19 N4 1.339(4) .
C19 C20 1.350(5) .
C19 H19 0.9300 .
C20 H20 0.9300 .
C21 O2 1.339(4) .
C21 C25 1.385(5) .
C21 C22 1.388(5) .
C22 C23 1.354(5) .
C22 H22 0.9300 .
C23 N2 1.339(5) .
C23 H23 0.9300 .
C24 N2 1.338(5) .
C24 C25 1.347(5) .
C24 H24 0.9300 .
C25 H25 0.9300 .
C26 O5 1.234(4) .
C26 O6 1.250(4) .
C26 C27 1.496(5) .
C27 C28 1.365(5) .
C27 C32 1.389(5) .
C28 C29 1.373(5) .
C28 H28 0.9300 .
C29 C30 1.381(5) .
C29 H29 0.9300 .
C30 C31 1.377(5) .
C30 C33 1.490(5) .
C31 C32 1.376(5) .
C31 H31 0.9300 .
C32 H32 0.9300 .
C33 O8 1.196(5) .
C33 O7 1.256(5) .
C34 O9 1.246(5) .
C34 O10 1.244(5) .
C34 C35 1.502(6) .
C35 C40 1.368(5) .
C35 C36 1.378(6) .
C36 C37 1.374(6) .
C36 H36 0.9300 .
C37 C38 1.384(5) .
C37 H37 0.9300 .
C38 C39 1.376(5) .
C38 C41 1.509(6) .
C39 C40 1.363(5) .
C39 H39 0.9300 .
C40 H40 0.9300 .
C41 O12 1.218(5) .
C41 O11 1.285(5) .
N1 Zn1 1.986(3) .
N2 Zn1 2.001(3) 3_766
N3 Zn2 2.034(3) 4_676
N4 Zn2 2.010(3) .
O6 Zn2 1.922(3) .
O7 Zn1 1.901(3) 4_465
O9 Zn2 1.907(3) .
O11 Zn1 1.918(3) 3_865
Zn1 O7 1.901(3) 4_666
Zn1 O11 1.918(3) 3_865
Zn1 N2 2.001(3) 3_766
Zn2 N3 2.034(3) 4_475
